data_4301322
loop_
_publ_author_name
'Shanshan Chen'
'Yongxin Li'
'Jing Zhao'
'Xingwei Li'

_publ_section_title
;
Chelation-Assisted Carbon-Halogen Bond Activation by a Rhodium(I) Complex
;
_journal_name_full 'Inorganic Chemistry'
_journal_page_first 1198
_journal_page_last 1206
_journal_paper_doi 10.1021/ic801878e
_journal_volume 48
_journal_year 2009
_chemical_formula_moiety 'C49 H38 Br N P2 Rh, P F6'
_chemical_formula_sum 'C49 H38 Br F6 N P3 Rh'
_chemical_formula_weight 1030.53
_chemical_name_systematic
;

 ?

;
_space_group_IT_number 61
_symmetry_cell_setting orthorhombic
_symmetry_space_group_name_Hall '-P 2ac 2ab'
_symmetry_space_group_name_H-M 'P b c a'
_atom_sites_solution_hydrogens geom
_atom_sites_solution_primary direct
_atom_sites_solution_secondary difmap
_audit_creation_method SHELXL-97
_cell_angle_alpha 90.00
_cell_angle_beta 90.00
_cell_angle_gamma 90.00
_cell_formula_units_Z 8
_cell_length_a 19.7286(5)
_cell_length_b 19.7688(6)
_cell_length_c 22.2111(7)
_cell_measurement_reflns_used 9074
_cell_measurement_temperature 173(2)
_cell_measurement_theta_max 0.00
_cell_measurement_theta_min 0.00
_cell_volume 8662.6(4)
_computing_cell_refinement 'Bruker SMART'
_computing_data_collection 'Bruker SMART'
_computing_data_reduction 'Bruker SAINT'
_computing_molecular_graphics 'Bruker SHELXTL'
_computing_publication_material 'Bruker SHELXTL'
_computing_structure_refinement 'SHELXL-97 (Sheldrick, 1997)'
_computing_structure_solution 'SHELXS-97 (Sheldrick, 1990)'
_diffrn_ambient_temperature 173(2)
_diffrn_measured_fraction_theta_full 0.998
_diffrn_measured_fraction_theta_max 0.998
_diffrn_measurement_device_type 'CCD area detector'
_diffrn_measurement_method 'phi and omega scans'
_diffrn_radiation_monochromator graphite
_diffrn_radiation_source 'fine-focus sealed tube'
_diffrn_radiation_type MoK\a
_diffrn_radiation_wavelength 0.71073
_diffrn_reflns_av_R_equivalents 0.0864
_diffrn_reflns_av_sigmaI/netI 0.0352
_diffrn_reflns_limit_h_max 28
_diffrn_reflns_limit_h_min -28
_diffrn_reflns_limit_k_max 28
_diffrn_reflns_limit_k_min -28
_diffrn_reflns_limit_l_max 31
_diffrn_reflns_limit_l_min -31
_diffrn_reflns_number 473175
_diffrn_reflns_theta_full 30.59
_diffrn_reflns_theta_max 30.59
_diffrn_reflns_theta_min 1.72
_exptl_absorpt_coefficient_mu 1.490
_exptl_absorpt_correction_T_max 0.8653
_exptl_absorpt_correction_T_min 0.6634
_exptl_absorpt_correction_type multi-scan
_exptl_absorpt_process_details sadabs
_exptl_crystal_colour orange
_exptl_crystal_density_diffrn 1.580
_exptl_crystal_density_method 'not measured'
_exptl_crystal_description plate
_exptl_crystal_F_000 4144
_exptl_crystal_size_max 0.30
_exptl_crystal_size_mid 0.20
_exptl_crystal_size_min 0.10
_refine_diff_density_max 1.098
_refine_diff_density_min -1.283
_refine_diff_density_rms 0.295
_refine_ls_extinction_method none
_refine_ls_goodness_of_fit_ref 1.128
_refine_ls_hydrogen_treatment constr
_refine_ls_matrix_type full
_refine_ls_number_parameters 550
_refine_ls_number_reflns 13285
_refine_ls_number_restraints 0
_refine_ls_restrained_S_all 1.128
_refine_ls_R_factor_all 0.0796
_refine_ls_R_factor_gt 0.0357
_refine_ls_shift/su_max 0.002
_refine_ls_shift/su_mean 0.000
_refine_ls_structure_factor_coef Fsqd
_refine_ls_weighting_details 'calc w=1/[\s^2^(Fo^2^)+(0.0590P)^2^+4.4210P] where P=(Fo^2^+2Fc^2^)/3'
_refine_ls_weighting_scheme calc
_refine_ls_wR_factor_gt 0.0911
_refine_ls_wR_factor_ref 0.1235
_reflns_number_gt 8902
_reflns_number_total 13285
_reflns_threshold_expression >2sigma(I)
_cod_data_source_file ic801878e_si_002_2.cif
_cod_data_source_block lxw68b
_cod_depositor_comments
;
The following automatic conversions were performed:
'_symmetry_cell_setting' value 'Orthorhombic' changed to 'orthorhombic'
according to '/home/saulius/struct/CIF-dictionaries/cif_core.dic'
dictionary named 'cif_core.dic' version 2.4.1 from 2010-06-29.

Automatic conversion script
Id: cif_fix_enum 1527 2010-12-29 10:47:43Z saulius 

2020-10-28
Z value and formula fixed to values more according to usual
chemical conventions.                 miguel
;
_cod_original_formula_sum 'C98 H76 Br2 F12 N2 P6 Rh2'
_cod_original_formula_weight 2061.07
_cod_original_formula_moiety 'C98 H76 Br2 F6 N2 P5 Rh2, P F6'
_cod_original_formula_units_Z 4
_cod_database_code 4301322

loop_
_symmetry_equiv_pos_as_xyz
'x, y, z'
'-x+1/2, -y, z+1/2'
'-x, y+1/2, -z+1/2'
'x+1/2, -y+1/2, -z'
'-x, -y, -z'
'x-1/2, y, -z-1/2'
'x, -y-1/2, z-1/2'
'-x-1/2, y-1/2, z'

loop_
_atom_site_label
_atom_site_type_symbol
_atom_site_fract_x
_atom_site_fract_y
_atom_site_fract_z
_atom_site_U_iso_or_equiv
_atom_site_adp_type
_atom_site_occupancy
_atom_site_symmetry_multiplicity
_atom_site_calc_flag
_atom_site_refinement_flags
_atom_site_disorder_assembly
_atom_site_disorder_group
Br1 Br 1.094535(15) 0.314181(18) 0.481634(14) 0.04140(9) Uani 1 1 d . . .
C1 C 0.94017(13) 0.18202(14) 0.33965(12) 0.0268(5) Uani 1 1 d . . .
C2 C 0.92291(15) 0.11647(15) 0.35735(13) 0.0332(6) Uani 1 1 d . . .
H2 H 0.9478 0.0951 0.3886 0.040 Uiso 1 1 calc R . .
C3 C 0.87047(16) 0.08232(16) 0.33023(14) 0.0396(7) Uani 1 1 d . . .
H3 H 0.8596 0.0376 0.3426 0.048 Uiso 1 1 calc R . .
C4 C 0.83366(16) 0.11314(17) 0.28500(14) 0.0413(7) Uani 1 1 d . . .
H4 H 0.7976 0.0895 0.2661 0.050 Uiso 1 1 calc R . .
C5 C 0.84920(16) 0.17774(18) 0.26746(15) 0.0434(8) Uani 1 1 d . . .
H5 H 0.8236 0.1990 0.2366 0.052 Uiso 1 1 calc R . .
C6 C 0.90233(15) 0.21230(16) 0.29473(13) 0.0361(7) Uani 1 1 d . . .
H6 H 0.9127 0.2571 0.2824 0.043 Uiso 1 1 calc R . .
C7 C 1.08087(14) 0.16419(15) 0.36514(13) 0.0336(6) Uani 1 1 d . . .
C8 C 1.07933(18) 0.11943(18) 0.31694(15) 0.0462(8) Uani 1 1 d . . .
H8 H 1.0416 0.1194 0.2904 0.055 Uiso 1 1 calc R . .
C9 C 1.13252(19) 0.07484(19) 0.30726(17) 0.0541(9) Uani 1 1 d . . .
H9 H 1.1309 0.0443 0.2743 0.065 Uiso 1 1 calc R . .
C10 C 1.18767(18) 0.07479(19) 0.34538(18) 0.0551(10) Uani 1 1 d . . .
H10 H 1.2237 0.0437 0.3390 0.066 Uiso 1 1 calc R . .
C11 C 1.19061(16) 0.11941(19) 0.39240(19) 0.0533(9) Uani 1 1 d . . .
H11 H 1.2293 0.1200 0.4179 0.064 Uiso 1 1 calc R . .
C12 C 1.13740(15) 0.16388(17) 0.40316(17) 0.0431(8) Uani 1 1 d . . .
H12 H 1.1394 0.1941 0.4364 0.052 Uiso 1 1 calc R . .
C13 C 1.02854(15) 0.29858(15) 0.33454(13) 0.0322(6) Uani 1 1 d . . .
C14 C 1.08642(17) 0.30516(18) 0.29941(15) 0.0447(8) Uani 1 1 d . . .
H14 H 1.1181 0.2690 0.2970 0.054 Uiso 1 1 calc R . .
C15 C 1.0978(2) 0.3644(2) 0.26802(17) 0.0608(11) Uani 1 1 d . . .
H15 H 1.1376 0.3689 0.2442 0.073 Uiso 1 1 calc R . .
C16 C 1.0524(2) 0.4166(2) 0.27083(17) 0.0616(11) Uani 1 1 d . . .
H16 H 1.0600 0.4565 0.2480 0.074 Uiso 1 1 calc R . .
C17 C 0.9956(2) 0.41144(18) 0.30678(18) 0.0538(9) Uani 1 1 d . . .
H17 H 0.9646 0.4481 0.3095 0.065 Uiso 1 1 calc R . .
C18 C 0.98380(17) 0.35234(16) 0.33887(15) 0.0417(7) Uani 1 1 d . . .
H18 H 0.9449 0.3488 0.3639 0.050 Uiso 1 1 calc R . .
C19 C 0.99815(15) 0.16725(15) 0.51395(12) 0.0296(6) Uani 1 1 d . . .
C20 C 1.05592(18) 0.14065(18) 0.53910(14) 0.0448(8) Uani 1 1 d . . .
H20 H 1.0974 0.1649 0.5380 0.054 Uiso 1 1 calc R . .
C21 C 1.0521(2) 0.0764(2) 0.56655(16) 0.0639(12) Uani 1 1 d . . .
H21 H 1.0916 0.0582 0.5850 0.077 Uiso 1 1 calc R . .
C22 C 0.9938(3) 0.0396(2) 0.56750(18) 0.0696(13) Uani 1 1 d . . .
H22 H 0.9932 -0.0033 0.5867 0.084 Uiso 1 1 calc R . .
C23 C 0.9349(2) 0.06425(16) 0.54063(16) 0.0507(9) Uani 1 1 d . . .
C24 C 0.93849(16) 0.12926(14) 0.51496(12) 0.0316(6) Uani 1 1 d . . .
C25 C 0.87978(14) 0.15786(15) 0.48957(12) 0.0306(6) Uani 1 1 d . . .
C26 C 0.81804(17) 0.12285(18) 0.48555(14) 0.0448(9) Uani 1 1 d . . .
C27 C 0.8176(2) 0.0553(2) 0.5099(2) 0.0687(14) Uani 1 1 d . . .
H27 H 0.7772 0.0292 0.5073 0.082 Uiso 1 1 calc R . .
C28 C 0.8723(3) 0.02826(19) 0.5360(2) 0.0695(14) Uani 1 1 d . . .
H28 H 0.8695 -0.0162 0.5520 0.083 Uiso 1 1 calc R . .
C29 C 0.83434(14) 0.25275(17) 0.44363(14) 0.0383(7) Uani 1 1 d . . .
H29 H 0.8392 0.2978 0.4293 0.046 Uiso 1 1 calc R . .
C30 C 0.77174(16) 0.2206(2) 0.43879(16) 0.0544(10) Uani 1 1 d . . .
H30 H 0.7344 0.2438 0.4212 0.065 Uiso 1 1 calc R . .
C31 C 0.76386(16) 0.1560(2) 0.45922(17) 0.0582(11) Uani 1 1 d . . .
H31 H 0.7213 0.1338 0.4554 0.070 Uiso 1 1 calc R . .
C32 C 1.03154(14) 0.31481(16) 0.62082(12) 0.0328(6) Uani 1 1 d . . .
C33 C 1.07262(15) 0.26249(17) 0.64094(13) 0.0384(7) Uani 1 1 d . . .
H33 H 1.0582 0.2169 0.6364 0.046 Uiso 1 1 calc R . .
C34 C 1.13485(16) 0.2763(2) 0.66771(14) 0.0514(9) Uani 1 1 d . . .
H34 H 1.1625 0.2403 0.6818 0.062 Uiso 1 1 calc R . .
C35 C 1.15626(18) 0.3421(3) 0.67374(16) 0.0618(12) Uani 1 1 d . . .
H35 H 1.1990 0.3515 0.6916 0.074 Uiso 1 1 calc R . .
C36 C 1.11682(19) 0.3936(2) 0.65435(17) 0.0583(10) Uani 1 1 d . . .
H36 H 1.1320 0.4389 0.6590 0.070 Uiso 1 1 calc R . .
C37 C 1.05395(16) 0.38109(18) 0.62762(14) 0.0437(8) Uani 1 1 d . . .
H37 H 1.0266 0.4177 0.6142 0.052 Uiso 1 1 calc R . .
C38 C 0.91574(14) 0.38097(14) 0.56968(14) 0.0333(6) Uani 1 1 d . . .
C39 C 0.88870(16) 0.41024(16) 0.62148(17) 0.0441(8) Uani 1 1 d . . .
H39 H 0.8881 0.3853 0.6580 0.053 Uiso 1 1 calc R . .
C40 C 0.86295(17) 0.47482(17) 0.6203(2) 0.0522(9) Uani 1 1 d . . .
H40 H 0.8453 0.4948 0.6558 0.063 Uiso 1 1 calc R . .
C41 C 0.8630(2) 0.51007(19) 0.5670(2) 0.0635(11) Uani 1 1 d . . .
H41 H 0.8454 0.5547 0.5659 0.076 Uiso 1 1 calc R . .
C42 C 0.8884(3) 0.4815(2) 0.5152(2) 0.0735(13) Uani 1 1 d . . .
H42 H 0.8876 0.5061 0.4785 0.088 Uiso 1 1 calc R . .
C43 C 0.9153(2) 0.41654(19) 0.51675(17) 0.0526(9) Uani 1 1 d . . .
H43 H 0.9334 0.3969 0.4812 0.063 Uiso 1 1 calc R . .
C44 C 0.89678(14) 0.24623(14) 0.61519(12) 0.0281(6) Uani 1 1 d . . .
C45 C 0.82826(14) 0.25237(15) 0.60001(13) 0.0338(6) Uani 1 1 d . . .
H45 H 0.8145 0.2858 0.5718 0.041 Uiso 1 1 calc R . .
C46 C 0.78024(16) 0.21015(18) 0.62582(15) 0.0431(8) Uani 1 1 d . . .
H46 H 0.7338 0.2147 0.6151 0.052 Uiso 1 1 calc R . .
C47 C 0.79962(18) 0.16157(18) 0.66694(15) 0.0469(8) Uani 1 1 d . . .
H47 H 0.7667 0.1327 0.6846 0.056 Uiso 1 1 calc R . .
C48 C 0.86733(18) 0.15503(17) 0.68232(15) 0.0449(8) Uani 1 1 d . . .
H48 H 0.8807 0.1215 0.7106 0.054 Uiso 1 1 calc R . .
C49 C 0.91581(16) 0.19707(15) 0.65671(13) 0.0356(6) Uani 1 1 d . . .
H49 H 0.9621 0.1922 0.6676 0.043 Uiso 1 1 calc R . .
F1 F 0.34345(13) 0.07977(15) 0.62002(16) 0.1034(11) Uani 1 1 d . . .
F2 F 0.24634(18) 0.11074(15) 0.58317(14) 0.1059(10) Uani 1 1 d . . .
F3 F 0.27788(14) 0.14980(11) 0.67443(12) 0.0764(7) Uani 1 1 d . . .
F4 F 0.19257(14) 0.07537(15) 0.66419(17) 0.1173(13) Uani 1 1 d . . .
F5 F 0.26033(11) 0.00410(10) 0.61646(12) 0.0686(7) Uani 1 1 d . . .
F6 F 0.2931(2) 0.04391(14) 0.70481(13) 0.1319(16) Uani 1 1 d . . .
N1 N 0.88761(11) 0.22143(12) 0.46812(10) 0.0262(5) Uani 1 1 d . . .
P1 P 1.01068(3) 0.22291(4) 0.37797(3) 0.02687(15) Uani 1 1 d . . .
P2 P 0.95729(3) 0.29889(3) 0.57424(3) 0.02603(15) Uani 1 1 d . . .
P3 P 0.26901(4) 0.07706(4) 0.64540(5) 0.0463(2) Uani 1 1 d . . .
Rh1 Rh 0.984155(9) 0.258001(10) 0.477122(9) 0.02327(6) Uani 1 1 d . . .

loop_
_atom_site_aniso_label
_atom_site_aniso_U_11
_atom_site_aniso_U_22
_atom_site_aniso_U_33
_atom_site_aniso_U_23
_atom_site_aniso_U_13
_atom_site_aniso_U_12
Br1 0.03178(15) 0.0535(2) 0.03891(18) -0.00533(14) 0.00367(12) -0.02100(13)
C1 0.0286(13) 0.0302(14) 0.0218(13) -0.0013(11) 0.0053(10) -0.0014(10)
C2 0.0403(15) 0.0296(15) 0.0298(15) 0.0012(12) 0.0021(12) -0.0003(12)
C3 0.0431(17) 0.0322(16) 0.0437(18) -0.0067(14) 0.0088(14) -0.0068(13)
C4 0.0343(15) 0.049(2) 0.0401(18) -0.0134(15) 0.0039(13) -0.0070(13)
C5 0.0402(17) 0.056(2) 0.0342(17) 0.0007(15) -0.0082(13) 0.0000(15)
C6 0.0390(16) 0.0366(17) 0.0327(16) 0.0062(13) -0.0030(12) -0.0028(12)
C7 0.0314(14) 0.0353(16) 0.0341(15) 0.0084(13) 0.0087(11) 0.0019(11)
C8 0.0477(19) 0.053(2) 0.0376(18) 0.0027(16) 0.0073(14) 0.0149(15)
C9 0.059(2) 0.057(2) 0.047(2) 0.0057(17) 0.0193(17) 0.0183(17)
C10 0.0452(19) 0.050(2) 0.070(3) 0.018(2) 0.0269(18) 0.0140(16)
C11 0.0271(15) 0.050(2) 0.082(3) 0.017(2) -0.0001(16) 0.0006(14)
C12 0.0295(14) 0.0415(18) 0.058(2) 0.0066(16) 0.0040(14) -0.0043(13)
C13 0.0366(15) 0.0329(15) 0.0270(14) 0.0021(12) 0.0020(11) -0.0082(11)
C14 0.0494(19) 0.0448(19) 0.0401(18) 0.0062(15) 0.0155(14) -0.0085(14)
C15 0.074(3) 0.058(2) 0.051(2) 0.0085(19) 0.0219(19) -0.023(2)
C16 0.091(3) 0.044(2) 0.050(2) 0.0178(18) -0.003(2) -0.026(2)
C17 0.071(2) 0.0346(19) 0.056(2) 0.0106(16) -0.0059(19) -0.0077(16)
C18 0.0426(17) 0.0365(17) 0.0459(19) 0.0078(14) 0.0043(14) -0.0026(13)
C19 0.0363(14) 0.0302(15) 0.0222(14) 0.0032(11) -0.0001(10) 0.0054(11)
C20 0.0501(19) 0.051(2) 0.0332(16) 0.0013(14) -0.0088(14) 0.0223(15)
C21 0.094(3) 0.058(3) 0.039(2) 0.0098(18) -0.005(2) 0.045(2)
C22 0.121(4) 0.036(2) 0.052(2) 0.0160(18) 0.017(2) 0.027(2)
C23 0.087(3) 0.0253(16) 0.0398(18) 0.0035(14) 0.0217(18) 0.0046(17)
C24 0.0477(16) 0.0221(13) 0.0250(14) -0.0002(11) 0.0098(12) 0.0005(11)
C25 0.0344(14) 0.0306(15) 0.0268(14) -0.0071(11) 0.0086(11) -0.0089(11)
C26 0.0432(18) 0.0472(19) 0.0440(19) -0.0209(15) 0.0213(14) -0.0244(15)
C27 0.084(3) 0.045(2) 0.078(3) -0.026(2) 0.050(3) -0.037(2)
C28 0.108(4) 0.0261(19) 0.075(3) -0.0011(18) 0.044(3) -0.017(2)
C29 0.0260(13) 0.056(2) 0.0332(16) -0.0031(14) -0.0042(11) 0.0031(12)
C30 0.0235(14) 0.091(3) 0.049(2) -0.022(2) -0.0062(13) 0.0006(16)
C31 0.0277(16) 0.088(3) 0.059(2) -0.036(2) 0.0126(15) -0.0230(17)
C32 0.0284(13) 0.0473(18) 0.0228(13) -0.0032(12) 0.0000(10) -0.0081(12)
C33 0.0321(15) 0.055(2) 0.0281(15) -0.0003(14) -0.0017(12) -0.0022(13)
C34 0.0328(16) 0.092(3) 0.0293(16) -0.0044(18) -0.0010(13) 0.0036(17)
C35 0.0322(17) 0.112(4) 0.041(2) -0.021(2) -0.0025(14) -0.018(2)
C36 0.048(2) 0.073(3) 0.054(2) -0.020(2) 0.0012(17) -0.0278(19)
C37 0.0414(17) 0.051(2) 0.0389(17) -0.0084(15) 0.0006(14) -0.0141(14)
C38 0.0336(14) 0.0265(14) 0.0399(17) 0.0007(12) -0.0019(12) -0.0048(11)
C39 0.0435(17) 0.0317(17) 0.057(2) -0.0028(15) 0.0086(15) -0.0031(13)
C40 0.0432(19) 0.0327(18) 0.081(3) -0.0117(18) 0.0089(18) -0.0044(14)
C41 0.058(2) 0.0327(19) 0.099(3) -0.004(2) -0.008(2) 0.0021(16)
C42 0.099(4) 0.045(2) 0.076(3) 0.024(2) -0.011(3) 0.006(2)
C43 0.071(3) 0.0377(19) 0.049(2) 0.0072(16) -0.0028(17) 0.0032(17)
C44 0.0295(13) 0.0284(14) 0.0263(13) -0.0033(11) 0.0027(10) -0.0037(10)
C45 0.0310(14) 0.0379(17) 0.0324(15) -0.0005(12) 0.0023(11) -0.0028(11)
C46 0.0328(15) 0.052(2) 0.0449(19) -0.0054(16) 0.0051(13) -0.0103(14)
C47 0.052(2) 0.046(2) 0.0426(19) 0.0003(15) 0.0149(15) -0.0187(15)
C48 0.056(2) 0.0372(18) 0.0419(19) 0.0107(14) 0.0073(15) -0.0049(14)
C49 0.0392(16) 0.0341(16) 0.0334(16) 0.0025(13) 0.0019(12) -0.0013(12)
F1 0.0553(15) 0.102(2) 0.153(3) -0.034(2) 0.0321(17) -0.0293(14)
F2 0.144(3) 0.082(2) 0.091(2) 0.0085(17) -0.036(2) -0.0119(19)
F3 0.0993(19) 0.0384(12) 0.0915(18) -0.0170(12) -0.0088(15) -0.0105(12)
F4 0.0699(18) 0.084(2) 0.198(4) -0.060(2) 0.070(2) -0.0152(14)
F5 0.0597(14) 0.0467(13) 0.0993(18) -0.0297(12) 0.0192(13) -0.0125(10)
F6 0.269(5) 0.0595(18) 0.0674(18) 0.0040(14) -0.045(2) 0.006(2)
N1 0.0204(10) 0.0334(12) 0.0247(11) -0.0015(9) -0.0006(8) -0.0025(8)
P1 0.0249(3) 0.0299(4) 0.0258(3) 0.0043(3) 0.0033(3) -0.0022(3)
P2 0.0256(3) 0.0260(4) 0.0264(3) 0.0004(3) -0.0015(3) -0.0034(2)
P3 0.0409(5) 0.0350(5) 0.0629(6) -0.0075(4) 0.0104(4) -0.0063(3)
Rh1 0.02104(9) 0.02462(11) 0.02415(11) 0.00311(8) -0.00040(7) -0.00421(7)

loop_
_atom_type_symbol
_atom_type_description
_atom_type_scat_dispersion_real
_atom_type_scat_dispersion_imag
_atom_type_scat_source
C C 0.0033 0.0016 'International Tables Vol C Tables 4.2.6.8 and 6.1.1.4'
H H 0.0000 0.0000 'International Tables Vol C Tables 4.2.6.8 and 6.1.1.4'
N N 0.0061 0.0033 'International Tables Vol C Tables 4.2.6.8 and 6.1.1.4'
F F 0.0171 0.0103 'International Tables Vol C Tables 4.2.6.8 and 6.1.1.4'
P P 0.1023 0.0942 'International Tables Vol C Tables 4.2.6.8 and 6.1.1.4'
Br Br -0.2901 2.4595 'International Tables Vol C Tables 4.2.6.8 and 6.1.1.4'
Rh Rh -1.1178 0.9187 'International Tables Vol C Tables 4.2.6.8 and 6.1.1.4'

loop_
_geom_angle_atom_site_label_1
_geom_angle_atom_site_label_2
_geom_angle_atom_site_label_3
_geom_angle
_geom_angle_site_symmetry_1
_geom_angle_site_symmetry_3
_geom_angle_publ_flag
C6 C1 C2 118.3(3) . . ?
C6 C1 P1 123.9(2) . . ?
C2 C1 P1 117.8(2) . . ?
C3 C2 C1 121.1(3) . . ?
C2 C3 C4 119.9(3) . . ?
C5 C4 C3 120.0(3) . . ?
C4 C5 C6 120.2(3) . . ?
C1 C6 C5 120.6(3) . . ?
C8 C7 C12 118.7(3) . . ?
C8 C7 P1 120.5(2) . . ?
C12 C7 P1 120.8(2) . . ?
C9 C8 C7 120.5(3) . . ?
C10 C9 C8 120.2(4) . . ?
C11 C10 C9 120.1(3) . . ?
C10 C11 C12 120.5(3) . . ?
C11 C12 C7 120.1(3) . . ?
C18 C13 C14 119.4(3) . . ?
C18 C13 P1 118.2(2) . . ?
C14 C13 P1 122.4(3) . . ?
C15 C14 C13 119.8(3) . . ?
C16 C15 C14 120.7(3) . . ?
C15 C16 C17 120.1(3) . . ?
C16 C17 C18 119.7(4) . . ?
C13 C18 C17 120.2(3) . . ?
C20 C19 C24 119.1(3) . . ?
C20 C19 Rh1 128.8(3) . . ?
C24 C19 Rh1 112.0(2) . . ?
C19 C20 C21 118.5(4) . . ?
C22 C21 C20 122.2(4) . . ?
C21 C22 C23 120.7(3) . . ?
C22 C23 C24 116.8(4) . . ?
C22 C23 C28 125.2(4) . . ?
C24 C23 C28 117.9(4) . . ?
C19 C24 C25 118.1(2) . . ?
C19 C24 C23 122.7(3) . . ?
C25 C24 C23 119.2(3) . . ?
N1 C25 C26 122.3(3) . . ?
N1 C25 C24 114.9(2) . . ?
C26 C25 C24 122.8(3) . . ?
C31 C26 C25 117.6(3) . . ?
C31 C26 C27 126.3(3) . . ?
C25 C26 C27 116.0(4) . . ?
C28 C27 C26 121.8(4) . . ?
C27 C28 C23 122.0(4) . . ?
N1 C29 C30 121.2(3) . . ?
C31 C30 C29 120.1(3) . . ?
C30 C31 C26 119.7(3) . . ?
C33 C32 C37 118.8(3) . . ?
C33 C32 P2 121.6(2) . . ?
C37 C32 P2 118.7(2) . . ?
C32 C33 C34 120.4(3) . . ?
C35 C34 C33 119.9(4) . . ?
C36 C35 C34 120.3(3) . . ?
C35 C36 C37 120.9(4) . . ?
C32 C37 C36 119.7(4) . . ?
C43 C38 C39 119.5(3) . . ?
C43 C38 P2 120.5(3) . . ?
C39 C38 P2 119.8(2) . . ?
C40 C39 C38 120.7(3) . . ?
C41 C40 C39 119.2(4) . . ?
C40 C41 C42 120.9(4) . . ?
C41 C42 C43 119.8(4) . . ?
C38 C43 C42 119.8(4) . . ?
C49 C44 C45 118.8(3) . . ?
C49 C44 P2 123.5(2) . . ?
C45 C44 P2 117.5(2) . . ?
C46 C45 C44 120.6(3) . . ?
C47 C46 C45 120.2(3) . . ?
C46 C47 C48 119.7(3) . . ?
C47 C48 C49 120.5(3) . . ?
C48 C49 C44 120.2(3) . . ?
C29 N1 C25 119.0(2) . . ?
C29 N1 Rh1 127.5(2) . . ?
C25 N1 Rh1 113.56(18) . . ?
C13 P1 C1 105.43(13) . . ?
C13 P1 C7 107.06(13) . . ?
C1 P1 C7 102.93(13) . . ?
C13 P1 Rh1 107.21(10) . . ?
C1 P1 Rh1 113.34(8) . . ?
C7 P1 Rh1 119.88(10) . . ?
C38 P2 C32 103.87(14) . . ?
C38 P2 C44 103.97(13) . . ?
C32 P2 C44 109.96(13) . . ?
C38 P2 Rh1 110.80(10) . . ?
C32 P2 Rh1 113.40(9) . . ?
C44 P2 Rh1 113.96(9) . . ?
F6 P3 F4 93.4(2) . . ?
F6 P3 F1 91.9(2) . . ?
F4 P3 F1 174.4(2) . . ?
F6 P3 F3 90.19(15) . . ?
F4 P3 F3 90.98(15) . . ?
F1 P3 F3 90.68(15) . . ?
F6 P3 F5 89.64(15) . . ?
F4 P3 F5 89.12(13) . . ?
F1 P3 F5 89.23(14) . . ?
F3 P3 F5 179.81(18) . . ?
F6 P3 F2 178.3(2) . . ?
F4 P3 F2 88.3(2) . . ?
F1 P3 F2 86.4(2) . . ?
F3 P3 F2 90.27(15) . . ?
F5 P3 F2 89.89(15) . . ?
C19 Rh1 N1 81.43(11) . . ?
C19 Rh1 P2 87.96(8) . . ?
N1 Rh1 P2 90.07(6) . . ?
C19 Rh1 P1 95.02(8) . . ?
N1 Rh1 P1 90.65(6) . . ?
P2 Rh1 P1 177.01(3) . . ?
C19 Rh1 Br1 105.59(8) . . ?
N1 Rh1 Br1 172.97(7) . . ?
P2 Rh1 Br1 90.401(19) . . ?
P1 Rh1 Br1 88.532(19) . . ?

loop_
_geom_bond_atom_site_label_1
_geom_bond_atom_site_label_2
_geom_bond_distance
_geom_bond_site_symmetry_2
_geom_bond_publ_flag
Br1 Rh1 2.4465(3) . ?
C1 C6 1.382(4) . ?
C1 C2 1.396(4) . ?
C1 P1 1.820(3) . ?
C2 C3 1.374(4) . ?
C3 C4 1.381(5) . ?
C4 C5 1.370(5) . ?
C5 C6 1.390(4) . ?
C7 C8 1.389(5) . ?
C7 C12 1.399(4) . ?
C7 P1 1.829(3) . ?
C8 C9 1.387(5) . ?
C9 C10 1.379(6) . ?
C10 C11 1.368(6) . ?
C11 C12 1.390(5) . ?
C13 C18 1.385(4) . ?
C13 C14 1.389(4) . ?
C13 P1 1.814(3) . ?
C14 C15 1.381(5) . ?
C15 C16 1.369(6) . ?
C16 C17 1.380(6) . ?
C17 C18 1.388(5) . ?
C19 C20 1.374(4) . ?
C19 C24 1.396(4) . ?
C19 Rh1 1.991(3) . ?
C20 C21 1.411(5) . ?
C21 C22 1.362(6) . ?
C22 C23 1.393(6) . ?
C23 C24 1.408(4) . ?
C23 C28 1.429(6) . ?
C24 C25 1.407(4) . ?
C25 N1 1.353(4) . ?
C25 C26 1.404(4) . ?
C26 C31 1.383(6) . ?
C26 C27 1.441(6) . ?
C27 C28 1.338(7) . ?
C29 N1 1.336(4) . ?
C29 C30 1.393(4) . ?
C30 C31 1.365(6) . ?
C32 C33 1.388(4) . ?
C32 C37 1.391(4) . ?
C32 P2 1.821(3) . ?
C33 C34 1.391(4) . ?
C34 C35 1.374(6) . ?
C35 C36 1.351(6) . ?
C36 C37 1.397(5) . ?
C38 C43 1.370(5) . ?
C38 C39 1.394(4) . ?
C38 P2 1.821(3) . ?
C39 C40 1.374(5) . ?
C40 C41 1.373(6) . ?
C41 C42 1.376(6) . ?
C42 C43 1.390(6) . ?
C44 C49 1.391(4) . ?
C44 C45 1.398(4) . ?
C44 P2 1.827(3) . ?
C45 C46 1.387(4) . ?
C46 C47 1.379(5) . ?
C47 C48 1.385(5) . ?
C48 C49 1.389(4) . ?
F1 P3 1.574(3) . ?
F2 P3 1.598(3) . ?
F3 P3 1.586(2) . ?
F4 P3 1.565(3) . ?
F5 P3 1.588(2) . ?
F6 P3 1.548(3) . ?
N1 Rh1 2.047(2) . ?
P1 Rh1 2.3675(7) . ?
P2 Rh1 2.3637(7) . ?
